data_4505748
loop_
_publ_author_name
'Fourmigu\'e, Marc'
'M\'ezi\`ere, C\'ecile'
'Dolou, S\'ebastien'

_publ_section_title
;
 Bifurcated Hydrogen Bonds as a Key Feature in the Solid State
 Organization of Paramagnetic Dithiolene Complexes
;
_journal_issue 5
_journal_name_full 'Crystal Growth &amp; Design'
_journal_page_first 805
_journal_paper_doi 10.1021/cg0340805
_journal_volume 3
_journal_year 2003
_chemical_formula_moiety '(C3 H10 N)2, C8 N4 S4 Ni'
_chemical_formula_sum 'C14 H20 N6 Ni S4'
_chemical_formula_weight 459.31
_chemical_name_common '(HNMe3)2, Ni(mnt)2'
_chemical_name_systematic
; 
Bis(trimethylammonium), bis(dicyanoethylene-1,2-dithiolato)nickelate
;
_space_group_IT_number 2
_symmetry_cell_setting triclinic
_symmetry_space_group_name_Hall '-P 1'
_symmetry_space_group_name_H-M 'P -1'
_atom_sites_solution_hydrogens geom
_atom_sites_solution_primary direct
_atom_sites_solution_secondary difmap
_audit_creation_method SHELXL-97
_cell_angle_alpha 64.74(2)
_cell_angle_beta 70.307(16)
_cell_angle_gamma 89.487(15)
_cell_formula_units_Z 1
_cell_length_a 7.4343(13)
_cell_length_b 8.6973(15)
_cell_length_c 9.772(2)
_cell_measurement_reflns_used 25
_cell_measurement_temperature 293(2)
_cell_measurement_theta_max 15.17
_cell_measurement_theta_min 2.60
_cell_volume 531.2(2)
_computing_cell_refinement 'Enraf-Nonius Mach3'
_computing_data_collection 'Enraf-Nonius MACH3'
_computing_data_reduction 'XCAD4 (Harms, 1993)'
_computing_structure_refinement 'SHELXL-97 (Sheldrick, 1997)'
_computing_structure_solution 'SHELXS-97 (Sheldrick, 1990)'
_diffrn_ambient_temperature 293(2)
_diffrn_measured_fraction_theta_full 0.943
_diffrn_measured_fraction_theta_max 0.943
_diffrn_measurement_device_type 'Enraf-Nonius Mach3'
_diffrn_measurement_method 'omega/2 theta'
_diffrn_radiation_monochromator graphite
_diffrn_radiation_source 'fine-focus sealed tube'
_diffrn_radiation_type MoK\a
_diffrn_radiation_wavelength 0.71073
_diffrn_reflns_av_R_equivalents 0.0306
_diffrn_reflns_av_sigmaI/netI 0.0680
_diffrn_reflns_limit_h_max 9
_diffrn_reflns_limit_h_min 0
_diffrn_reflns_limit_k_max 10
_diffrn_reflns_limit_k_min -10
_diffrn_reflns_limit_l_max 12
_diffrn_reflns_limit_l_min -11
_diffrn_reflns_number 2126
_diffrn_reflns_theta_full 25.97
_diffrn_reflns_theta_max 25.97
_diffrn_reflns_theta_min 2.48
_diffrn_standards_decay_% 0
_diffrn_standards_interval_count 120
_diffrn_standards_number 3
_exptl_absorpt_coefficient_mu 1.316
_exptl_absorpt_correction_T_max 0.95580
_exptl_absorpt_correction_T_min 0.92073
_exptl_absorpt_correction_type psi-scan
_exptl_absorpt_process_details
;
psi-scan from reflections with chi close to
90 deg.
;
_exptl_crystal_colour black
_exptl_crystal_density_diffrn 1.436
_exptl_crystal_density_method 'not measured'
_exptl_crystal_description needle
_exptl_crystal_F_000 238
_exptl_crystal_size_max 0.45
_exptl_crystal_size_mid 0.12
_exptl_crystal_size_min 0.06
_refine_diff_density_max 0.392
_refine_diff_density_min -0.321
_refine_diff_density_rms 0.084
_refine_ls_extinction_method none
_refine_ls_goodness_of_fit_ref 1.042
_refine_ls_hydrogen_treatment constr
_refine_ls_matrix_type full
_refine_ls_number_parameters 115
_refine_ls_number_reflns 1965
_refine_ls_number_restraints 0
_refine_ls_restrained_S_all 1.042
_refine_ls_R_factor_all 0.1070
_refine_ls_R_factor_gt 0.0412
_refine_ls_shift/su_max 0.000
_refine_ls_shift/su_mean 0.000
_refine_ls_structure_factor_coef Fsqd
_refine_ls_weighting_details 'calc w=1/[\s^2^(Fo^2^)+(0.0000P)^2^+1.4702P] where P=(Fo^2^+2Fc^2^)/3'
_refine_ls_weighting_scheme calc
_refine_ls_wR_factor_gt 0.0881
_refine_ls_wR_factor_ref 0.1027
_reflns_number_gt 1276
_reflns_number_total 1965
_reflns_threshold_expression >2sigma(I)
_cod_data_source_file cg0340805si20030519_093723.cif
_cod_data_source_block sd1abs
_cod_original_cell_volume 531.23(17)
_cod_original_sg_symbol_H-M P-1
_cod_database_code 4505748

loop_
_symmetry_equiv_pos_as_xyz
'x, y, z'
'-x, -y, -z'

loop_
_atom_site_label
_atom_site_type_symbol
_atom_site_fract_x
_atom_site_fract_y
_atom_site_fract_z
_atom_site_U_iso_or_equiv
_atom_site_adp_type
_atom_site_occupancy
_atom_site_symmetry_multiplicity
_atom_site_calc_flag
_atom_site_refinement_flags
Ni1 Ni 0.5000 0.5000 0.0000 0.0441(3) Uani 1 2 d S
S1 S 0.5574(2) 0.72932(17) 0.02562(16) 0.0563(4) Uani 1 1 d .
S2 S 0.3318(2) 0.35390(17) 0.25810(16) 0.0538(4) Uani 1 1 d .
N1 N 0.4526(9) 0.8918(7) 0.3318(6) 0.0924(19) Uani 1 1 d .
N2 N 0.1492(8) 0.3978(6) 0.6378(6) 0.0776(16) Uani 1 1 d .
N3 N 0.8008(7) 0.1664(6) -0.7918(6) 0.0678(14) Uani 1 1 d .
H3 H 0.6712 0.1366 -0.7612 0.081 Uiso 1 1 calc R
C1 C 0.4325(8) 0.6643(6) 0.2321(6) 0.0516(13) Uani 1 1 d .
C2 C 0.3350(7) 0.5031(6) 0.3312(6) 0.0482(13) Uani 1 1 d .
C3 C 0.4406(9) 0.7903(7) 0.2898(7) 0.0628(16) Uani 1 1 d .
C4 C 0.2324(8) 0.4481(6) 0.5022(7) 0.0560(14) Uani 1 1 d .
C5 C 0.8322(10) 0.3226(8) -0.7727(9) 0.089(2) Uani 1 1 d .
H5A H 0.7673 0.2985 -0.6609 0.133 Uiso 1 1 calc R
H5B H 0.7815 0.4140 -0.8399 0.133 Uiso 1 1 calc R
H5C H 0.9683 0.3567 -0.8049 0.133 Uiso 1 1 calc R
C6 C 0.8938(10) 0.1973(11) -0.9606(8) 0.105(3) Uani 1 1 d .
H6A H 0.8426 0.2881 -1.0280 0.157 Uiso 1 1 calc R
H6B H 0.8692 0.0941 -0.9690 0.157 Uiso 1 1 calc R
H6C H 1.0307 0.2301 -0.9958 0.157 Uiso 1 1 calc R
C7 C 0.8693(13) 0.0251(9) -0.6806(10) 0.129(3) Uani 1 1 d .
H7A H 0.8032 0.0083 -0.5711 0.193 Uiso 1 1 calc R
H7B H 1.0060 0.0537 -0.7109 0.193 Uiso 1 1 calc R
H7C H 0.8433 -0.0789 -0.6874 0.193 Uiso 1 1 calc R

loop_
_atom_site_aniso_label
_atom_site_aniso_U_11
_atom_site_aniso_U_22
_atom_site_aniso_U_33
_atom_site_aniso_U_23
_atom_site_aniso_U_13
_atom_site_aniso_U_12
Ni1 0.0439(6) 0.0433(5) 0.0391(5) -0.0137(4) -0.0142(4) 0.0023(4)
S1 0.0646(10) 0.0464(8) 0.0455(8) -0.0146(6) -0.0134(7) -0.0045(7)
S2 0.0613(9) 0.0467(8) 0.0430(7) -0.0164(6) -0.0118(7) -0.0057(6)
N1 0.142(5) 0.056(3) 0.074(4) -0.034(3) -0.027(4) -0.005(3)
N2 0.111(5) 0.062(3) 0.047(3) -0.021(3) -0.019(3) 0.009(3)
N3 0.061(3) 0.062(3) 0.065(3) -0.026(3) -0.008(3) -0.009(2)
C1 0.060(3) 0.045(3) 0.045(3) -0.016(2) -0.019(3) 0.003(3)
C2 0.057(3) 0.041(3) 0.040(3) -0.013(2) -0.016(2) 0.003(2)
C3 0.082(4) 0.042(3) 0.051(3) -0.014(3) -0.017(3) -0.001(3)
C4 0.073(4) 0.040(3) 0.049(3) -0.013(3) -0.024(3) 0.005(3)
C5 0.088(5) 0.073(4) 0.105(5) -0.035(4) -0.042(4) 0.004(4)
C6 0.079(5) 0.169(8) 0.077(5) -0.072(5) -0.018(4) 0.025(5)
C7 0.182(9) 0.056(4) 0.117(7) -0.004(4) -0.064(7) 0.002(5)

loop_
_atom_type_symbol
_atom_type_description
_atom_type_scat_dispersion_real
_atom_type_scat_dispersion_imag
_atom_type_scat_source
C C 0.0033 0.0016 'International Tables Vol C Tables 4.2.6.8 and 6.1.1.4'
H H 0.0000 0.0000 'International Tables Vol C Tables 4.2.6.8 and 6.1.1.4'
N N 0.0061 0.0033 'International Tables Vol C Tables 4.2.6.8 and 6.1.1.4'
S S 0.1246 0.1234 'International Tables Vol C Tables 4.2.6.8 and 6.1.1.4'
Ni Ni 0.3393 1.1124 'International Tables Vol C Tables 4.2.6.8 and 6.1.1.4'

loop_
_geom_angle_atom_site_label_1
_geom_angle_atom_site_label_2
_geom_angle_atom_site_label_3
_geom_angle
_geom_angle_site_symmetry_1
_geom_angle_site_symmetry_3
S2 Ni1 S2 180.0 2_665 .
S2 Ni1 S1 92.37(6) 2_665 2_665
S2 Ni1 S1 87.63(6) . 2_665
S2 Ni1 S1 87.63(6) 2_665 .
S2 Ni1 S1 92.37(6) . .
S1 Ni1 S1 180.0 2_665 .
C1 S1 Ni1 102.69(17) . .
C2 S2 Ni1 102.87(16) . .
C6 N3 C7 112.3(6) . .
C6 N3 C5 111.6(5) . .
C7 N3 C5 108.6(5) . .
C2 C1 C3 122.6(5) . .
C2 C1 S1 120.7(4) . .
C3 C1 S1 116.7(4) . .
C1 C2 C4 121.0(5) . .
C1 C2 S2 121.3(4) . .
C4 C2 S2 117.6(4) . .
N1 C3 C1 177.9(7) . .
N2 C4 C2 177.0(6) . .

loop_
_geom_bond_atom_site_label_1
_geom_bond_atom_site_label_2
_geom_bond_distance
_geom_bond_site_symmetry_2
Ni1 S2 2.1696(15) 2_665
Ni1 S2 2.1696(15) .
Ni1 S1 2.1762(14) 2_665
Ni1 S1 2.1762(14) .
S1 C1 1.740(5) .
S2 C2 1.731(5) .
N1 C3 1.136(7) .
N2 C4 1.134(6) .
N3 C6 1.458(7) .
N3 C7 1.474(8) .
N3 C5 1.479(7) .
C1 C2 1.347(6) .
C1 C3 1.440(7) .
C2 C4 1.439(7) .
